data_4337045
loop_
_publ_author_name
'Yuji Hashimoto'
'Nobuto Yoshinari'
'Daisuke Naruse'
'Koichi Nozaki'
'Takumi Konno'

_publ_contact_author
;
     Takumi Konno
  Department of Chemistry, Graduate School of Science, Osaka University, 
Toyonaka, Osaka, 560-0043, Japan
;
_publ_contact_author_email ' konno@chem.sci.osaka-u.ac.jp '
_publ_contact_author_fax ' +81-6-6850-5765 '
_publ_contact_author_phone ' +81-6-6850-5765 '
_publ_section_title
;
 Synthesis, Structures, and Luminescence Properties of Interconvertible
 AuI2ZnII and AuI3ZnII Complexes with Mixed Bis(diphenylphosphino)methane
 and d-Penicillaminate
;
_journal_name_full 'Inorganic Chemistry'
_journal_page_first 14368
_journal_page_last 14375
_journal_paper_doi 10.1021/ic4024629
_journal_volume 52
_journal_year 2013
_chemical_absolute_configuration rm
_chemical_formula_moiety '2(C35 H40 Au2 N2 O4 P2 S2 Zn), C2 H6 O, 14(H2 O)'
_chemical_formula_sum 'C36 H57 Au2 N2 O11.5 P2 S2 Zn'
_chemical_formula_weight 1287.20
_chemical_name_systematic ?
_space_group_IT_number 4
_symmetry_cell_setting monoclinic
_symmetry_Int_Tables_number 4
_symmetry_space_group_name_Hall 'P 2yb'
_symmetry_space_group_name_H-M 'P 1 21 1'
_atom_sites_solution_hydrogens geom
_atom_sites_solution_primary direct
_atom_sites_solution_secondary difmap
_audit_creation_method SHELXL-97
_cell_angle_alpha 90.00
_cell_angle_beta 105.994(2)
_cell_angle_gamma 90.00
_cell_formula_units_Z 4
_cell_length_a 11.7463(6)
_cell_length_b 31.863(2)
_cell_length_c 12.6664(9)
_cell_measurement_reflns_used 25683
_cell_measurement_temperature 200(2)
_cell_measurement_theta_max 27.5
_cell_measurement_theta_min 3.1
_cell_volume 4557.2(5)
_computing_cell_refinement PROCESS-AUTO
_computing_data_collection PROCESS-AUTO
_computing_data_reduction CrystalStructure
_computing_publication_material 'CrystalStructure 3.8'
_computing_structure_refinement SHELXL
_computing_structure_solution SHELXS97
_diffrn_ambient_temperature 200(2)
_diffrn_detector_area_resol_mean 10.00
_diffrn_measured_fraction_theta_full 0.996
_diffrn_measured_fraction_theta_max 0.996
_diffrn_measurement_device_type 'Rigaku RAXIS-RAPID'
_diffrn_measurement_method \w
_diffrn_radiation_monochromator graphite
_diffrn_radiation_source 'fine-focus sealed tube'
_diffrn_radiation_type MoK\a
_diffrn_radiation_wavelength 0.71075
_diffrn_reflns_av_R_equivalents 0.0895
_diffrn_reflns_av_sigmaI/netI 0.1389
_diffrn_reflns_limit_h_max 15
_diffrn_reflns_limit_h_min -14
_diffrn_reflns_limit_k_max 41
_diffrn_reflns_limit_k_min -40
_diffrn_reflns_limit_l_max 16
_diffrn_reflns_limit_l_min -16
_diffrn_reflns_number 44827
_diffrn_reflns_theta_full 27.49
_diffrn_reflns_theta_max 27.49
_diffrn_reflns_theta_min 3.06
_diffrn_standards_number 0
_exptl_absorpt_coefficient_mu 7.163
_exptl_absorpt_correction_T_max 0.7159
_exptl_absorpt_correction_T_min 0.5344
_exptl_absorpt_correction_type multi-scan
_exptl_absorpt_process_details
;
    Higashi, T. (1995). Program for Absorption Correction.
    Rigaku Corporation, Tokyo, Japan.
;
_exptl_crystal_colour colorless
_exptl_crystal_density_diffrn 1.876
_exptl_crystal_description platelet
_exptl_crystal_F_000 2516
_exptl_crystal_size_max 0.10
_exptl_crystal_size_mid 0.10
_exptl_crystal_size_min 0.05
_refine_diff_density_max 3.259
_refine_diff_density_min -2.491
_refine_diff_density_rms 0.287
_refine_ls_abs_structure_details 'Flack H D (1983), Acta Cryst. A39, 876-881'
_refine_ls_abs_structure_Flack 0.013(6)
_refine_ls_extinction_method none
_refine_ls_goodness_of_fit_ref 1.092
_refine_ls_hydrogen_treatment constr
_refine_ls_matrix_type full
_refine_ls_number_parameters 1028
_refine_ls_number_reflns 20063
_refine_ls_number_restraints 1
_refine_ls_restrained_S_all 1.092
_refine_ls_R_factor_all 0.0846
_refine_ls_R_factor_gt 0.0665
_refine_ls_shift/su_max 0.001
_refine_ls_shift/su_mean 0.000
_refine_ls_structure_factor_coef Fsqd
_refine_ls_weighting_details 'calc w=1/[\s^2^(Fo^2^)+(0.0000P)^2^+14.8687P] where P=(Fo^2^+2Fc^2^)/3'
_refine_ls_weighting_scheme calc
_refine_ls_wR_factor_gt 0.1237
_refine_ls_wR_factor_ref 0.1354
_reflns_number_gt 16766
_reflns_number_total 20063
_reflns_threshold_expression >2sigma(I)
_cod_data_source_file ic4024629_si_002_2.cif
_cod_data_source_block '[3]'
_cod_original_cell_volume 4557.1(5)
_cod_database_code 4337045

loop_
_symmetry_equiv_pos_as_xyz
'x, y, z'
'-x, y+1/2, -z'

loop_
_atom_site_label
_atom_site_type_symbol
_atom_site_fract_x
_atom_site_fract_y
_atom_site_fract_z
_atom_site_U_iso_or_equiv
_atom_site_adp_type
_atom_site_occupancy
_atom_site_symmetry_multiplicity
_atom_site_calc_flag
_atom_site_refinement_flags
_atom_site_attached_hydrogens
Au1 Au 0.90912(4) 0.363892(14) 0.61867(4) 0.02414(11) Uani 1 1 d . 0
Au2 Au 0.66428(4) 0.375173(14) 0.67353(4) 0.02346(11) Uani 1 1 d . 0
Zn1 Zn 0.74778(11) 0.46023(4) 0.50437(13) 0.0235(3) Uani 1 1 d . 0
S1 S 0.8974(2) 0.40870(9) 0.4715(3) 0.0238(6) Uani 1 1 d . 0
S2 S 0.6005(2) 0.40329(9) 0.4985(3) 0.0233(6) Uani 1 1 d . 0
N1 N 0.8817(8) 0.5042(3) 0.5066(10) 0.031(3) Uani 1 1 d . 0
H1 H 0.8900 0.5084 0.4373 0.037 Uiso 1 1 calc R 0
H1A H 0.8660 0.5295 0.5348 0.037 Uiso 1 1 calc R 0
N2 N 0.6139(8) 0.4986(3) 0.5393(9) 0.026(2) Uani 1 1 d . 0
H2 H 0.6091 0.4943 0.6098 0.031 Uiso 1 1 calc R 0
H2A H 0.6275 0.5266 0.5298 0.031 Uiso 1 1 calc R 0
O1 O 0.8502(7) 0.4627(3) 0.6737(8) 0.031(2) Uani 1 1 d . 0
O2 O 1.0406(8) 0.4691(3) 0.7696(9) 0.039(2) Uani 1 1 d . 0
O3 O 0.6391(7) 0.4782(3) 0.3448(8) 0.029(2) Uani 1 1 d . 0
O4 O 0.4502(7) 0.4953(3) 0.2625(8) 0.036(2) Uani 1 1 d . 0
P1 P 0.9374(3) 0.31620(10) 0.7565(3) 0.0243(7) Uani 1 1 d . 0
P2 P 0.7275(2) 0.34341(10) 0.8400(3) 0.0213(6) Uani 1 1 d . 0
C1 C 1.0247(9) 0.4455(4) 0.5151(11) 0.023(3) Uani 1 1 d . 0
C2 C 0.9887(9) 0.4843(4) 0.5792(11) 0.024(3) Uani 1 1 d . 0
H2B H 1.0549 0.5052 0.5970 0.029 Uiso 1 1 calc R 0
C3 C 0.9594(10) 0.4713(4) 0.6849(13) 0.030(3) Uani 1 1 d . 0
C4 C 1.1330(10) 0.4238(4) 0.5884(14) 0.038(4) Uani 1 1 d . 0
H4 H 1.1598 0.4019 0.5466 0.057 Uiso 1 1 calc R 0
H4A H 1.1125 0.4111 0.6513 0.057 Uiso 1 1 calc R 0
H4B H 1.1964 0.4444 0.6147 0.057 Uiso 1 1 calc R 0
C5 C 1.0525(12) 0.4613(5) 0.4107(12) 0.038(3) Uani 1 1 d . 0
H5 H 1.1150 0.4826 0.4302 0.057 Uiso 1 1 calc R 0
H5A H 0.9810 0.4736 0.3614 0.057 Uiso 1 1 calc R 0
H5B H 1.0792 0.4377 0.3738 0.057 Uiso 1 1 calc R 0
C6 C 0.4733(9) 0.4390(4) 0.4882(11) 0.025(3) Uani 1 1 d . 0
C7 C 0.5067(9) 0.4840(4) 0.4582(11) 0.023(3) Uani 1 1 d . 0
H7 H 0.4400 0.5036 0.4570 0.028 Uiso 1 1 calc R 0
C8 C 0.5341(10) 0.4853(4) 0.3458(12) 0.027(3) Uani 1 1 d . 0
C9 C 0.4419(11) 0.4419(4) 0.5983(12) 0.033(3) Uani 1 1 d . 0
H9 H 0.3816 0.4636 0.5934 0.050 Uiso 1 1 calc R 0
H9A H 0.5131 0.4491 0.6569 0.050 Uiso 1 1 calc R 0
H9B H 0.4112 0.4148 0.6148 0.050 Uiso 1 1 calc R 0
C10 C 0.3685(11) 0.4233(4) 0.3976(15) 0.047(4) Uani 1 1 d . 0
H10 H 0.3025 0.4431 0.3875 0.070 Uiso 1 1 calc R 0
H10A H 0.3441 0.3957 0.4177 0.070 Uiso 1 1 calc R 0
H10B H 0.3913 0.4209 0.3290 0.070 Uiso 1 1 calc R 0
C11 C 0.8837(11) 0.3320(4) 0.8745(11) 0.031(3) Uani 1 1 d . 0
H11 H 0.9014 0.3092 0.9297 0.037 Uiso 1 1 calc R 0
H11A H 0.9281 0.3572 0.9088 0.037 Uiso 1 1 calc R 0
C12 C 1.0947(10) 0.3099(4) 0.8219(11) 0.026(3) Uani 1 1 d . 0
C13 C 1.1614(10) 0.3453(4) 0.8581(11) 0.029(3) Uani 1 1 d . 0
H13 H 1.1255 0.3722 0.8449 0.035 Uiso 1 1 calc R 0
C14 C 1.2821(11) 0.3419(5) 0.9144(14) 0.047(4) Uani 1 1 d . 0
H14 H 1.3264 0.3663 0.9430 0.057 Uiso 1 1 calc R 0
C15 C 1.3353(13) 0.3037(5) 0.9279(15) 0.048(4) Uani 1 1 d . 0
H15 H 1.4175 0.3016 0.9639 0.057 Uiso 1 1 calc R 0
C16 C 1.2715(13) 0.2687(5) 0.8901(15) 0.046(4) Uani 1 1 d . 0
H16 H 1.3099 0.2421 0.9006 0.055 Uiso 1 1 calc R 0
C17 C 1.1503(12) 0.2707(4) 0.8358(15) 0.042(4) Uani 1 1 d . 0
H17 H 1.1068 0.2460 0.8089 0.050 Uiso 1 1 calc R 0
C18 C 0.8698(10) 0.2659(4) 0.7115(11) 0.025(3) Uani 1 1 d . 0
C19 C 0.8776(12) 0.2323(4) 0.7889(14) 0.036(3) Uani 1 1 d . 0
H19 H 0.9207 0.2349 0.8640 0.044 Uiso 1 1 calc R 0
C20 C 0.8180(15) 0.1961(5) 0.7466(19) 0.060(6) Uani 1 1 d . 0
H20 H 0.8163 0.1741 0.7969 0.072 Uiso 1 1 calc R 0
C21 C 0.7630(14) 0.1895(5) 0.6419(17) 0.058(5) Uani 1 1 d . 0
H21 H 0.7297 0.1628 0.6181 0.069 Uiso 1 1 calc R 0
C22 C 0.7545(13) 0.2221(5) 0.5666(12) 0.039(3) Uani 1 1 d . 0
H22 H 0.7112 0.2186 0.4919 0.046 Uiso 1 1 calc R 0
C23 C 0.8111(11) 0.2603(5) 0.6036(12) 0.036(3) Uani 1 1 d . 0
H23 H 0.8084 0.2825 0.5529 0.043 Uiso 1 1 calc R 0
C24 C 0.6552(10) 0.2926(4) 0.8455(11) 0.025(3) Uani 1 1 d . 0
C25 C 0.5866(11) 0.2747(4) 0.7488(13) 0.035(3) Uani 1 1 d . 0
H25 H 0.5786 0.2884 0.6805 0.041 Uiso 1 1 calc R 0
C26 C 0.5304(12) 0.2372(5) 0.7528(15) 0.045(4) Uani 1 1 d . 0
H26 H 0.4810 0.2254 0.6871 0.053 Uiso 1 1 calc R 0
C27 C 0.5449(11) 0.2165(5) 0.8507(14) 0.041(4) Uani 1 1 d . 0
H27 H 0.5090 0.1898 0.8519 0.049 Uiso 1 1 calc R 0
C28 C 0.6122(12) 0.2345(4) 0.9487(13) 0.038(3) Uani 1 1 d . 0
H28 H 0.6195 0.2209 1.0169 0.046 Uiso 1 1 calc R 0
C29 C 0.6681(11) 0.2727(4) 0.9450(12) 0.033(3) Uani 1 1 d . 0
H29 H 0.7152 0.2851 1.0108 0.040 Uiso 1 1 calc R 0
C30 C 0.7081(10) 0.3723(4) 0.9573(11) 0.027(3) Uani 1 1 d . 0
C31 C 0.8029(11) 0.3807(4) 1.0512(12) 0.035(3) Uani 1 1 d . 0
H31 H 0.8806 0.3706 1.0573 0.042 Uiso 1 1 calc R 0
C32 C 0.7781(13) 0.4043(5) 1.1335(14) 0.045(4) Uani 1 1 d . 0
H32 H 0.8404 0.4103 1.1975 0.054 Uiso 1 1 calc R 0
C33 C 0.6676(13) 0.4193(5) 1.1266(13) 0.041(4) Uani 1 1 d . 0
H33 H 0.6546 0.4358 1.1846 0.049 Uiso 1 1 calc R 0
C34 C 0.5769(13) 0.4108(5) 1.0382(14) 0.045(4) Uani 1 1 d . 0
H34 H 0.5000 0.4208 1.0353 0.054 Uiso 1 1 calc R 0
C35 C 0.5941(11) 0.3872(4) 0.9496(12) 0.035(3) Uani 1 1 d . 0
H35 H 0.5302 0.3817 0.8866 0.042 Uiso 1 1 calc R 0
Au3 Au 1.11458(4) 0.687096(14) 0.86179(4) 0.02592(11) Uani 1 1 d . 0
Au4 Au 0.85273(4) 0.679090(14) 0.72049(4) 0.02638(11) Uani 1 1 d . 0
Zn2 Zn 0.93408(12) 0.59160(5) 0.90057(14) 0.0270(3) Uani 1 1 d . 0
S3 S 1.1171(3) 0.63379(10) 0.9860(3) 0.0266(7) Uani 1 1 d . 0
S4 S 0.8187(2) 0.65939(9) 0.8848(3) 0.0240(6) Uani 1 1 d . 0
N3 N 1.0586(8) 0.5405(3) 0.9286(9) 0.027(2) Uani 1 1 d . 0
H3 H 1.0836 0.5335 1.0018 0.032 Uiso 1 1 calc R 0
H3A H 1.0266 0.5172 0.8884 0.032 Uiso 1 1 calc R 0
N4 N 0.7615(8) 0.5670(3) 0.8261(11) 0.033(3) Uani 1 1 d . 0
H4C H 0.7338 0.5753 0.7539 0.040 Uiso 1 1 calc R 0
H4D H 0.7605 0.5382 0.8298 0.040 Uiso 1 1 calc R 0
O5 O 0.9909(7) 0.5883(3) 0.7542(8) 0.033(2) Uani 1 1 d . 0
O6 O 1.1574(8) 0.5775(3) 0.7069(8) 0.039(2) Uani 1 1 d . 0
O7 O 0.8724(7) 0.5773(3) 1.0376(8) 0.030(2) Uani 1 1 d . 0
O8 O 0.7029(8) 0.5736(3) 1.0851(9) 0.039(2) Uani 1 1 d . 0
P3 P 1.1059(3) 0.74273(10) 0.7472(3) 0.0256(7) Uani 1 1 d . 0
P4 P 0.8947(3) 0.70635(10) 0.5706(3) 0.0267(7) Uani 1 1 d . 0
C36 C 1.2207(9) 0.5921(4) 0.9713(13) 0.030(3) Uani 1 1 d . 0
C37 C 1.1562(10) 0.5583(4) 0.8903(12) 0.031(3) Uani 1 1 d . 0
H37 H 1.2130 0.5356 0.8852 0.037 Uiso 1 1 calc R 0
C38 C 1.0978(10) 0.5762(4) 0.7743(12) 0.027(3) Uani 1 1 d . 0
C39 C 1.3253(11) 0.6104(4) 0.9349(13) 0.038(4) Uani 1 1 d . 0
H39 H 1.3848 0.5885 0.9384 0.056 Uiso 1 1 calc R 0
H39A H 1.3609 0.6336 0.9838 0.056 Uiso 1 1 calc R 0
H39B H 1.2967 0.6208 0.8594 0.056 Uiso 1 1 calc R 0
C40 C 1.2687(12) 0.5726(5) 1.0880(14) 0.042(4) Uani 1 1 d . 0
H40 H 1.3085 0.5460 1.0826 0.063 Uiso 1 1 calc R 0
H40A H 1.2027 0.5675 1.1197 0.063 Uiso 1 1 calc R 0
H40B H 1.3252 0.5920 1.1351 0.063 Uiso 1 1 calc R 0
C41 C 0.6722(10) 0.6339(4) 0.8670(11) 0.026(3) Uani 1 1 d . 0
C42 C 0.6922(9) 0.5864(4) 0.8956(12) 0.028(3) Uani 1 1 d . 0
H42 H 0.6134 0.5722 0.8800 0.034 Uiso 1 1 calc R 0
C43 C 0.7603(11) 0.5782(4) 1.0150(12) 0.032(3) Uani 1 1 d . 0
C44 C 0.6145(12) 0.6551(5) 0.9478(12) 0.038(3) Uani 1 1 d . 0
H44 H 0.6044 0.6851 0.9309 0.058 Uiso 1 1 calc R 0
H44A H 0.6652 0.6515 1.0229 0.058 Uiso 1 1 calc R 0
H44B H 0.5370 0.6424 0.9414 0.058 Uiso 1 1 calc R 0
C45 C 0.5937(11) 0.6386(4) 0.7514(13) 0.038(4) Uani 1 1 d . 0
H45 H 0.5184 0.6242 0.7447 0.057 Uiso 1 1 calc R 0
H45A H 0.6329 0.6263 0.6998 0.057 Uiso 1 1 calc R 0
H45B H 0.5789 0.6685 0.7345 0.057 Uiso 1 1 calc R 0
C46 C 1.0461(10) 0.7268(4) 0.6064(11) 0.025(3) Uani 1 1 d . 0
H46 H 1.0985 0.7049 0.5897 0.030 Uiso 1 1 calc R 0
H46A H 1.0483 0.7512 0.5586 0.030 Uiso 1 1 calc R 0
C47 C 1.2483(10) 0.7662(4) 0.7502(11) 0.030(3) Uani 1 1 d . 0
C48 C 1.3427(10) 0.7399(4) 0.7536(14) 0.038(4) Uani 1 1 d . 0
H48 H 1.3321 0.7105 0.7570 0.045 Uiso 1 1 calc R 0
C49 C 1.4535(14) 0.7555(5) 0.7521(15) 0.049(4) Uani 1 1 d . 0
H49 H 1.5182 0.7370 0.7564 0.059 Uiso 1 1 calc R 0
C50 C 1.4665(13) 0.7980(5) 0.7442(16) 0.050(4) Uani 1 1 d . 0
H50 H 1.5418 0.8090 0.7447 0.061 Uiso 1 1 calc R 0
C51 C 1.3732(14) 0.8252(6) 0.7356(18) 0.062(6) Uani 1 1 d . 0
H51 H 1.3828 0.8545 0.7262 0.075 Uiso 1 1 calc R 0
C52 C 1.2641(13) 0.8091(5) 0.7411(15) 0.048(4) Uani 1 1 d . 0
H52 H 1.2003 0.8278 0.7385 0.057 Uiso 1 1 calc R 0
C53 C 1.0062(11) 0.7832(4) 0.7697(11) 0.028(3) Uani 1 1 d . 0
C54 C 0.9733(12) 0.8183(4) 0.7002(12) 0.033(3) Uani 1 1 d . 0
H54 H 1.0057 0.8222 0.6399 0.039 Uiso 1 1 calc R 0
C55 C 0.8947(11) 0.8468(4) 0.7198(14) 0.039(3) Uani 1 1 d . 0
H55 H 0.8752 0.8708 0.6739 0.047 Uiso 1 1 calc R 0
C56 C 0.8430(12) 0.8418(5) 0.8036(15) 0.045(4) Uani 1 1 d . 0
H56 H 0.7885 0.8621 0.8154 0.055 Uiso 1 1 calc R 0
C57 C 0.8707(13) 0.8073(5) 0.8703(15) 0.047(4) Uani 1 1 d . 0
H57 H 0.8340 0.8034 0.9277 0.056 Uiso 1 1 calc R 0
C58 C 0.9524(11) 0.7779(4) 0.8545(11) 0.028(3) Uani 1 1 d . 0
H58 H 0.9716 0.7541 0.9015 0.034 Uiso 1 1 calc R 0
C59 C 0.8008(10) 0.7504(4) 0.5171(11) 0.028(3) Uani 1 1 d . 0
C60 C 0.8243(12) 0.7776(4) 0.4395(13) 0.035(3) Uani 1 1 d . 0
H60 H 0.8921 0.7727 0.4142 0.042 Uiso 1 1 calc R 0
C61 C 0.7522(13) 0.8112(4) 0.3984(14) 0.043(4) Uani 1 1 d . 0
H61 H 0.7690 0.8291 0.3446 0.052 Uiso 1 1 calc R 0
C62 C 0.6529(13) 0.8186(5) 0.4379(16) 0.050(5) Uani 1 1 d . 0
H62 H 0.6035 0.8422 0.4125 0.060 Uiso 1 1 calc R 0
C63 C 0.6275(12) 0.7918(5) 0.5128(13) 0.043(4) Uani 1 1 d . 0
H63 H 0.5607 0.7967 0.5396 0.052 Uiso 1 1 calc R 0
C64 C 0.6996(11) 0.7575(4) 0.5492(13) 0.036(3) Uani 1 1 d . 0
H64 H 0.6787 0.7382 0.5979 0.043 Uiso 1 1 calc R 0
C65 C 0.8975(9) 0.6720(4) 0.4576(12) 0.027(3) Uani 1 1 d . 0
C66 C 0.8449(13) 0.6819(5) 0.3485(13) 0.045(4) Uani 1 1 d . 0
H66 H 0.7952 0.7059 0.3310 0.054 Uiso 1 1 calc R 0
C67 C 0.8638(16) 0.6571(5) 0.2637(14) 0.053(4) Uani 1 1 d . 0
H67 H 0.8295 0.6643 0.1889 0.064 Uiso 1 1 calc R 0
C68 C 0.9341(19) 0.6218(6) 0.2923(17) 0.068(6) Uani 1 1 d . 0
H68 H 0.9502 0.6049 0.2362 0.081 Uiso 1 1 calc R 0
C69 C 0.9801(14) 0.6109(5) 0.3985(17) 0.052(5) Uani 1 1 d . 0
H69 H 1.0243 0.5856 0.4159 0.063 Uiso 1 1 calc R 0
C70 C 0.9634(12) 0.6364(4) 0.4837(15) 0.043(4) Uani 1 1 d . 0
H70 H 0.9977 0.6289 0.5583 0.052 Uiso 1 1 calc R 0
C71 C 0.597(2) 0.5979(8) 0.305(2) 0.095(8) Uani 1 1 d . 0
H71 H 0.5771 0.6063 0.2276 0.142 Uiso 1 1 calc R 0
H71A H 0.5641 0.5699 0.3105 0.142 Uiso 1 1 calc R 0
H71B H 0.6831 0.5971 0.3352 0.142 Uiso 1 1 calc R 0
C72 C 0.549(3) 0.6265(13) 0.363(3) 0.170(19) Uani 1 1 d . 0
H72 H 0.4619 0.6270 0.3328 0.203 Uiso 1 1 calc R 0
H72A H 0.5794 0.6549 0.3545 0.203 Uiso 1 1 calc R 0
O9 O 0.5767(14) 0.6168(10) 0.4751(15) 0.153(11) Uani 1 1 d . 0
H9C H 0.6380 0.6019 0.4924 0.229 Uiso 1 1 calc R 0
O10 O 0.2992(10) 0.4427(4) 0.1005(11) 0.067(4) Uani 1 1 d . 2
O11 O 0.0798(11) 0.4442(4) 0.1359(12) 0.070(4) Uani 1 1 d . 2
O12 O 0.9567(11) 0.4271(3) 0.9257(12) 0.063(4) Uani 1 1 d . 2
O13 O 0.2533(9) 0.6484(3) 0.6281(10) 0.048(3) Uani 1 1 d . 2
O14 O 0.2818(9) 0.4512(3) 0.8751(10) 0.048(3) Uani 1 1 d . 2
O15 O 0.7721(9) 0.5780(3) 0.5941(9) 0.048(3) Uani 1 1 d . 2
O16 O 0.7319(9) 0.4706(3) 0.8341(10) 0.044(3) Uani 1 1 d . 2
O17 O 0.4976(8) 0.4924(3) 0.8572(9) 0.045(3) Uani 1 1 d . 2
O18 O 0.5162(8) 0.5187(3) 0.0648(10) 0.047(3) Uani 1 1 d . 2
O19 O 0.8068(8) 0.5218(3) 0.2620(10) 0.046(3) Uani 1 1 d . 2
O20 O 0.0143(8) 0.5258(4) 0.1910(10) 0.050(3) Uani 1 1 d . 2
O21 O 0.2531(9) 0.5359(4) 0.3307(9) 0.055(3) Uani 1 1 d . 2
O22 O 0.3663(10) 0.5877(4) 0.5031(11) 0.062(3) Uani 1 1 d . 2
O23 O 0.3583(12) 0.5405(4) 0.6822(11) 0.075(4) Uani 1 1 d . 2

loop_
_atom_site_aniso_label
_atom_site_aniso_U_11
_atom_site_aniso_U_22
_atom_site_aniso_U_33
_atom_site_aniso_U_23
_atom_site_aniso_U_13
_atom_site_aniso_U_12
Au1 0.0268(2) 0.0212(2) 0.0261(3) 0.0033(2) 0.01001(19) 0.00150(17)
Au2 0.0245(2) 0.0232(2) 0.0223(3) 0.0038(2) 0.00569(18) 0.00126(17)
Zn1 0.0200(6) 0.0252(7) 0.0251(9) 0.0017(6) 0.0059(6) 0.0000(5)
S1 0.0248(13) 0.0245(15) 0.0234(18) 0.0025(13) 0.0085(12) 0.0022(11)
S2 0.0225(13) 0.0231(15) 0.0226(18) 0.0031(13) 0.0033(12) 0.0015(11)
N1 0.023(5) 0.023(5) 0.050(9) 0.004(5) 0.015(5) 0.005(4)
N2 0.029(5) 0.030(6) 0.018(6) -0.005(5) 0.004(4) 0.001(4)
O1 0.022(4) 0.039(5) 0.035(6) 0.000(5) 0.011(4) -0.004(3)
O2 0.034(5) 0.057(7) 0.024(6) -0.010(5) 0.002(4) -0.001(4)
O3 0.028(4) 0.031(5) 0.032(6) 0.006(4) 0.012(4) -0.002(3)
O4 0.029(4) 0.049(6) 0.027(6) 0.008(5) 0.002(4) 0.000(4)
P1 0.0274(14) 0.0214(16) 0.027(2) 0.0003(14) 0.0118(14) 0.0020(12)
P2 0.0236(13) 0.0222(15) 0.0188(18) 0.0019(13) 0.0070(12) 0.0028(11)
C1 0.019(5) 0.029(7) 0.020(7) 0.001(5) 0.005(5) -0.001(4)
C2 0.020(5) 0.022(6) 0.023(8) -0.004(5) -0.005(5) -0.004(4)
C3 0.026(6) 0.025(7) 0.035(9) -0.014(6) 0.004(6) -0.001(5)
C4 0.021(6) 0.037(8) 0.055(11) 0.009(7) 0.008(6) 0.005(5)
C5 0.050(8) 0.043(8) 0.027(9) 0.010(7) 0.019(7) 0.013(6)
C6 0.021(5) 0.024(6) 0.030(8) 0.015(6) 0.009(5) 0.007(4)
C7 0.019(5) 0.021(6) 0.028(8) 0.003(5) 0.005(5) -0.001(4)
C8 0.027(6) 0.020(6) 0.032(9) 0.005(6) 0.002(5) -0.002(4)
C9 0.034(6) 0.035(8) 0.040(10) 0.007(6) 0.025(7) -0.002(5)
C10 0.032(7) 0.031(8) 0.071(14) 0.003(8) 0.005(8) -0.013(6)
C11 0.048(7) 0.021(6) 0.023(8) -0.007(6) 0.009(6) 0.001(5)
C12 0.026(5) 0.029(7) 0.033(8) 0.000(6) 0.022(6) -0.001(5)
C13 0.027(6) 0.036(7) 0.021(8) 0.002(6) 0.000(5) 0.005(5)
C14 0.031(7) 0.059(10) 0.053(12) -0.007(9) 0.013(7) -0.021(7)
C15 0.041(8) 0.058(11) 0.044(11) 0.003(8) 0.012(8) 0.007(7)
C16 0.049(8) 0.037(8) 0.055(12) 0.015(8) 0.020(8) 0.022(7)
C17 0.040(7) 0.024(7) 0.071(13) -0.011(7) 0.030(8) 0.003(5)
C18 0.033(6) 0.020(6) 0.024(8) -0.005(5) 0.014(6) 0.004(5)
C19 0.043(7) 0.026(7) 0.042(10) 0.002(7) 0.014(7) -0.008(6)
C20 0.077(11) 0.023(8) 0.098(18) -0.003(9) 0.054(12) -0.014(7)
C21 0.070(10) 0.030(8) 0.086(16) -0.023(9) 0.043(11) -0.030(8)
C22 0.056(8) 0.050(9) 0.013(8) -0.003(6) 0.015(6) -0.007(7)
C23 0.041(7) 0.040(8) 0.025(9) 0.010(7) 0.009(6) 0.006(6)
C24 0.027(6) 0.028(7) 0.023(8) 0.001(5) 0.012(5) 0.008(5)
C25 0.043(7) 0.024(7) 0.035(9) 0.003(6) 0.008(6) 0.005(5)
C26 0.043(8) 0.034(8) 0.053(12) -0.002(8) 0.006(7) -0.018(6)
C27 0.032(7) 0.033(8) 0.053(12) 0.003(7) 0.007(7) -0.011(6)
C28 0.048(8) 0.031(8) 0.035(10) 0.017(7) 0.011(7) 0.003(6)
C29 0.035(6) 0.038(8) 0.026(8) 0.006(6) 0.008(6) 0.000(6)
C30 0.034(6) 0.021(6) 0.031(8) -0.002(6) 0.018(6) -0.004(5)
C31 0.035(6) 0.035(8) 0.029(9) -0.012(7) 0.000(6) -0.006(6)
C32 0.055(9) 0.045(9) 0.041(11) -0.015(8) 0.020(8) -0.006(7)
C33 0.064(9) 0.039(8) 0.024(9) 0.005(7) 0.018(7) 0.014(7)
C34 0.043(8) 0.051(10) 0.042(11) -0.002(8) 0.014(7) 0.011(7)
C35 0.037(6) 0.037(8) 0.028(9) -0.002(6) 0.003(6) -0.002(6)
Au3 0.0287(2) 0.0218(2) 0.0262(3) 0.0032(2) 0.00597(19) -0.00081(17)
Au4 0.0307(2) 0.0239(2) 0.0259(3) 0.0043(2) 0.00988(19) -0.00200(18)
Zn2 0.0286(7) 0.0269(8) 0.0267(9) 0.0040(7) 0.0096(6) 0.0003(6)
S3 0.0293(14) 0.0245(16) 0.0254(19) 0.0043(14) 0.0067(13) 0.0024(12)
S4 0.0263(13) 0.0265(15) 0.0198(18) 0.0030(13) 0.0075(12) -0.0015(11)
N3 0.033(5) 0.024(5) 0.022(7) 0.010(5) 0.004(5) 0.000(4)
N4 0.034(5) 0.025(6) 0.042(8) -0.003(5) 0.011(5) -0.004(4)
O5 0.038(5) 0.042(6) 0.021(6) 0.004(4) 0.011(4) 0.005(4)
O6 0.045(5) 0.050(6) 0.024(6) 0.011(5) 0.016(5) 0.010(4)
O7 0.028(4) 0.035(5) 0.030(6) 0.007(4) 0.012(4) -0.001(4)
O8 0.040(5) 0.041(6) 0.041(7) 0.009(5) 0.018(5) -0.002(4)
P3 0.0325(16) 0.0199(16) 0.024(2) 0.0041(14) 0.0073(14) -0.0007(12)
P4 0.0323(15) 0.0239(16) 0.026(2) 0.0006(14) 0.0106(14) -0.0016(12)
C36 0.015(5) 0.032(7) 0.044(10) 0.009(6) 0.011(6) 0.004(5)
C37 0.023(5) 0.036(7) 0.035(9) 0.008(6) 0.011(6) 0.005(5)
C38 0.023(6) 0.026(6) 0.036(9) -0.005(6) 0.013(6) 0.001(5)
C39 0.030(6) 0.040(8) 0.046(11) -0.007(7) 0.017(7) -0.010(6)
C40 0.039(7) 0.038(8) 0.040(10) 0.006(7) -0.003(7) 0.003(6)
C41 0.023(5) 0.032(7) 0.025(8) -0.001(6) 0.009(5) -0.012(5)
C42 0.017(5) 0.026(6) 0.042(9) 0.006(6) 0.008(5) -0.007(4)
C43 0.037(7) 0.029(7) 0.034(9) 0.005(6) 0.017(6) -0.002(5)
C44 0.046(7) 0.054(9) 0.021(8) -0.003(7) 0.018(6) -0.010(6)
C45 0.034(6) 0.030(7) 0.046(11) 0.013(7) 0.004(6) 0.003(5)
C46 0.030(6) 0.028(7) 0.019(7) -0.009(5) 0.010(5) -0.002(5)
C47 0.035(6) 0.032(7) 0.017(8) 0.002(6) -0.001(5) -0.003(5)
C48 0.027(6) 0.024(7) 0.062(12) 0.000(7) 0.014(7) -0.003(5)
C49 0.052(8) 0.040(9) 0.056(13) 0.000(8) 0.015(8) -0.004(7)
C50 0.041(8) 0.054(10) 0.060(13) -0.007(9) 0.020(8) -0.007(7)
C51 0.054(9) 0.047(10) 0.093(18) 0.003(10) 0.034(11) -0.013(8)
C52 0.049(8) 0.043(9) 0.054(12) -0.015(8) 0.019(8) -0.017(7)
C53 0.039(7) 0.022(6) 0.018(8) 0.003(5) 0.000(5) 0.004(5)
C54 0.047(7) 0.031(7) 0.023(8) 0.003(6) 0.014(6) -0.005(6)
C55 0.046(7) 0.027(7) 0.037(10) 0.008(7) -0.003(7) 0.001(6)
C56 0.038(7) 0.041(9) 0.058(12) -0.014(8) 0.016(8) 0.015(6)
C57 0.047(8) 0.048(9) 0.048(12) -0.005(8) 0.019(8) 0.009(7)
C58 0.038(6) 0.032(7) 0.013(7) -0.006(6) 0.005(5) -0.006(5)
C59 0.033(6) 0.028(7) 0.015(7) 0.011(5) -0.005(5) 0.001(5)
C60 0.043(7) 0.029(7) 0.028(9) -0.002(6) 0.003(6) -0.003(6)
C61 0.064(9) 0.024(7) 0.040(11) 0.005(7) 0.012(8) 0.000(6)
C62 0.045(8) 0.031(8) 0.074(15) 0.006(8) 0.015(9) 0.013(6)
C63 0.046(8) 0.060(10) 0.016(8) 0.009(7) -0.002(6) 0.016(7)
C64 0.033(7) 0.038(8) 0.037(10) 0.004(7) 0.008(6) 0.008(6)
C65 0.024(5) 0.026(7) 0.029(8) 0.000(6) 0.002(5) -0.004(5)
C66 0.063(9) 0.040(9) 0.034(9) -0.006(8) 0.015(7) -0.020(7)
C67 0.105(13) 0.036(9) 0.012(9) -0.001(7) 0.004(8) -0.002(8)
C68 0.117(16) 0.049(11) 0.047(14) -0.027(10) 0.040(12) -0.034(11)
C69 0.062(10) 0.038(9) 0.063(15) -0.009(9) 0.028(10) 0.002(7)
C70 0.049(8) 0.033(8) 0.051(12) -0.010(8) 0.018(8) -0.002(6)
C71 0.093(16) 0.100(19) 0.09(2) -0.009(16) 0.016(15) 0.017(14)
C72 0.15(3) 0.26(4) 0.13(3) 0.11(3) 0.07(2) 0.14(3)
O9 0.071(10) 0.35(3) 0.042(12) 0.045(16) 0.017(9) 0.055(14)
O10 0.056(7) 0.103(11) 0.037(9) -0.022(7) 0.006(6) -0.015(6)
O11 0.073(8) 0.070(9) 0.067(11) -0.005(8) 0.019(8) 0.004(6)
O12 0.085(8) 0.032(6) 0.084(12) 0.002(6) 0.043(8) -0.011(6)
O13 0.060(6) 0.034(6) 0.050(8) 0.001(5) 0.013(6) -0.001(5)
O14 0.052(6) 0.051(7) 0.032(7) -0.005(5) -0.004(5) -0.001(5)
O15 0.070(7) 0.041(6) 0.031(7) -0.018(5) 0.009(5) -0.013(5)
O16 0.056(6) 0.035(6) 0.051(8) -0.005(5) 0.030(6) 0.004(5)
O17 0.042(5) 0.051(7) 0.040(7) 0.000(5) 0.009(5) 0.002(4)
O18 0.046(5) 0.049(7) 0.046(8) -0.010(6) 0.016(5) -0.005(5)
O19 0.038(5) 0.052(7) 0.048(8) 0.020(6) 0.012(5) -0.001(4)
O20 0.051(6) 0.049(7) 0.047(8) 0.012(6) 0.008(5) 0.014(5)
O21 0.059(6) 0.080(9) 0.024(7) 0.010(6) 0.005(5) 0.004(6)
O22 0.077(8) 0.053(7) 0.061(10) 0.002(7) 0.026(7) 0.010(6)
O23 0.102(9) 0.094(10) 0.039(9) 0.023(7) 0.035(7) 0.059(8)

loop_
_atom_type_symbol
_atom_type_description
_atom_type_scat_dispersion_real
_atom_type_scat_dispersion_imag
_atom_type_scat_source
C C 0.0033 0.0016 'International Tables Vol C Tables 4.2.6.8 and 6.1.1.4'
O O 0.0106 0.0060 'International Tables Vol C Tables 4.2.6.8 and 6.1.1.4'
N N 0.0061 0.0033 'International Tables Vol C Tables 4.2.6.8 and 6.1.1.4'
Zn Zn 0.2839 1.4301 'International Tables Vol C Tables 4.2.6.8 and 6.1.1.4'
Au Au -2.0133 8.8022 'International Tables Vol C Tables 4.2.6.8 and 6.1.1.4'
P P 0.1023 0.0942 'International Tables Vol C Tables 4.2.6.8 and 6.1.1.4'
S S 0.1246 0.1234 'International Tables Vol C Tables 4.2.6.8 and 6.1.1.4'
H H 0.0000 0.0000 'International Tables Vol C Tables 4.2.6.8 and 6.1.1.4'

loop_
_geom_angle_atom_site_label_1
_geom_angle_atom_site_label_2
_geom_angle_atom_site_label_3
_geom_angle
P1 Au1 S1 173.39(10)
P1 Au1 Au2 81.74(7)
S1 Au1 Au2 104.49(7)
P2 Au2 S2 176.22(11)
P2 Au2 Au1 93.95(7)
S2 Au2 Au1 84.69(7)
N1 Zn1 N2 102.0(4)
N1 Zn1 O3 94.8(4)
N2 Zn1 O3 76.2(4)
N1 Zn1 O1 75.6(4)
N2 Zn1 O1 90.8(4)
O3 Zn1 O1 162.0(3)
N1 Zn1 S2 175.1(3)
N2 Zn1 S2 83.0(3)
O3 Zn1 S2 86.5(2)
O1 Zn1 S2 104.4(2)
N1 Zn1 S1 83.3(3)
N2 Zn1 S1 174.1(3)
O3 Zn1 S1 106.2(2)
O1 Zn1 S1 88.0(2)
S2 Zn1 S1 91.75(10)
C1 S1 Au1 106.5(4)
C1 S1 Zn1 94.7(4)
Au1 S1 Zn1 99.10(11)
C6 S2 Au2 110.3(4)
C6 S2 Zn1 95.4(4)
Au2 S2 Zn1 102.37(12)
C2 N1 Zn1 103.2(7)
C7 N2 Zn1 102.3(7)
C3 O1 Zn1 112.7(9)
C8 O3 Zn1 111.6(8)
C18 P1 C12 110.4(6)
C18 P1 C11 106.2(6)
C12 P1 C11 101.1(6)
C18 P1 Au1 113.1(5)
C12 P1 Au1 109.9(4)
C11 P1 Au1 115.5(4)
C11 P2 C30 104.6(6)
C11 P2 C24 105.2(5)
C30 P2 C24 104.6(5)
C11 P2 Au2 111.4(5)
C30 P2 Au2 116.9(4)
C24 P2 Au2 113.1(4)
C4 C1 C5 109.6(10)
C4 C1 C2 109.6(11)
C5 C1 C2 109.4(10)
C4 C1 S1 111.4(8)
C5 C1 S1 107.2(9)
C2 C1 S1 109.5(7)
N1 C2 C3 107.6(10)
N1 C2 C1 108.3(10)
C3 C2 C1 112.9(10)
O2 C3 O1 126.7(14)
O2 C3 C2 118.3(11)
O1 C3 C2 114.9(12)
C10 C6 C9 111.0(11)
C10 C6 C7 109.0(10)
C9 C6 C7 107.8(11)
C10 C6 S2 108.7(10)
C9 C6 S2 111.2(9)
C7 C6 S2 109.2(7)
N2 C7 C8 106.3(9)
N2 C7 C6 110.3(10)
C8 C7 C6 112.4(10)
O3 C8 O4 125.2(13)
O3 C8 C7 117.3(11)
O4 C8 C7 117.5(10)
P2 C11 P1 114.3(7)
C13 C12 C17 119.1(12)
C13 C12 P1 118.3(9)
C17 C12 P1 122.5(10)
C12 C13 C14 120.4(13)
C15 C14 C13 120.0(14)
C14 C15 C16 120.2(14)
C15 C16 C17 121.5(13)
C12 C17 C16 118.6(13)
C23 C18 C19 120.4(12)
C23 C18 P1 119.3(10)
C19 C18 P1 120.3(11)
C20 C19 C18 115.4(16)
C21 C20 C19 125.3(17)
C20 C21 C22 119.3(14)
C21 C22 C23 118.7(15)
C18 C23 C22 120.7(13)
C29 C24 C25 120.5(13)
C29 C24 P2 120.2(11)
C25 C24 P2 119.3(10)
C26 C25 C24 119.5(14)
C27 C26 C25 120.6(15)
C26 C27 C28 120.2(13)
C29 C28 C27 119.2(14)
C24 C29 C28 119.9(14)
C35 C30 C31 120.7(12)
C35 C30 P2 116.7(10)
C31 C30 P2 122.5(9)
C32 C31 C30 117.2(12)
C33 C32 C31 122.6(15)
C34 C33 C32 120.3(15)
C33 C34 C35 121.1(13)
C30 C35 C34 118.0(13)
P3 Au3 S3 175.72(12)
P3 Au3 Au4 80.43(8)
S3 Au3 Au4 99.01(8)
P4 Au4 S4 172.55(12)
P4 Au4 Au3 92.40(9)
S4 Au4 Au3 83.86(7)
O7 Zn2 N4 77.5(4)
O7 Zn2 O5 164.5(4)
N4 Zn2 O5 94.8(4)
O7 Zn2 N3 94.2(4)
N4 Zn2 N3 108.4(4)
O5 Zn2 N3 75.3(4)
O7 Zn2 S3 102.1(3)
N4 Zn2 S3 169.0(3)
O5 Zn2 S3 88.0(3)
N3 Zn2 S3 82.6(3)
O7 Zn2 S4 87.2(2)
N4 Zn2 S4 81.7(3)
O5 Zn2 S4 105.2(3)
N3 Zn2 S4 169.9(3)
S3 Zn2 S4 87.32(10)
C36 S3 Au3 110.2(4)
C36 S3 Zn2 94.6(4)
Au3 S3 Zn2 104.54(13)
C41 S4 Au4 113.1(4)
C41 S4 Zn2 95.4(4)
Au4 S4 Zn2 94.66(11)
C37 N3 Zn2 102.1(7)
C42 N4 Zn2 101.2(8)
C38 O5 Zn2 111.6(8)
C43 O7 Zn2 112.3(9)
C46 P3 C53 105.3(6)
C46 P3 C47 104.0(6)
C53 P3 C47 109.4(6)
C46 P3 Au3 110.4(4)
C53 P3 Au3 111.8(5)
C47 P3 Au3 115.3(4)
C59 P4 C65 108.5(6)
C59 P4 C46 105.6(6)
C65 P4 C46 100.6(5)
C59 P4 Au4 111.3(4)
C65 P4 Au4 119.1(4)
C46 P4 Au4 110.5(4)
C37 C36 C39 110.7(11)
C37 C36 C40 109.7(11)
C39 C36 C40 108.9(11)
C37 C36 S3 110.8(8)
C39 C36 S3 111.0(9)
C40 C36 S3 105.5(10)
N3 C37 C36 109.5(11)
N3 C37 C38 105.8(9)
C36 C37 C38 112.6(11)
O6 C38 O5 124.4(13)
O6 C38 C37 118.5(10)
O5 C38 C37 117.1(10)
C45 C41 C44 109.9(11)
C45 C41 C42 109.6(11)
C44 C41 C42 109.8(11)
C45 C41 S4 111.9(8)
C44 C41 S4 107.0(9)
C42 C41 S4 108.7(8)
N4 C42 C43 107.0(10)
N4 C42 C41 109.7(10)
C43 C42 C41 113.7(11)
O8 C43 O7 124.1(14)
O8 C43 C42 118.7(11)
O7 C43 C42 117.2(11)
P3 C46 P4 115.7(6)
C48 C47 C52 118.3(12)
C48 C47 P3 118.5(10)
C52 C47 P3 123.1(10)
C47 C48 C49 121.9(13)
C50 C49 C48 118.3(14)
C49 C50 C51 121.8(14)
C50 C51 C52 119.0(16)
C47 C52 C51 120.7(15)
C58 C53 C54 118.1(12)
C58 C53 P3 118.7(10)
C54 C53 P3 122.9(10)
C55 C54 C53 119.7(13)
C54 C55 C56 122.1(14)
C57 C56 C55 119.4(12)
C56 C57 C58 120.5(14)
C57 C58 C53 120.1(13)
C64 C59 C60 117.4(12)
C64 C59 P4 120.5(10)
C60 C59 P4 122.1(10)
C61 C60 C59 122.1(13)
C60 C61 C62 118.6(15)
C63 C62 C61 120.0(14)
C62 C63 C64 119.7(14)
C59 C64 C63 122.1(14)
C70 C65 C66 120.0(14)
C70 C65 P4 116.4(12)
C66 C65 P4 123.4(11)
C65 C66 C67 121.0(16)
C68 C67 C66 117.9(17)
C69 C68 C67 121.1(17)
C68 C69 C70 120.8(17)
C65 C70 C69 119.0(17)
C71 C72 O9 112(2)

loop_
_geom_bond_atom_site_label_1
_geom_bond_atom_site_label_2
_geom_bond_distance
Au1 P1 2.269(3)
Au1 S1 2.321(3)
Au1 Au2 3.1598(6)
Au2 P2 2.271(3)
Au2 S2 2.316(3)
Zn1 N1 2.101(9)
Zn1 N2 2.132(9)
Zn1 O3 2.149(10)
Zn1 O1 2.152(10)
Zn1 S2 2.494(3)
Zn1 S1 2.521(3)
S1 C1 1.860(11)
S2 C6 1.855(11)
N1 C2 1.479(15)
N2 C7 1.464(15)
O1 C3 1.281(14)
O2 C3 1.226(17)
O3 C8 1.257(13)
O4 C8 1.270(15)
P1 C18 1.810(13)
P1 C12 1.816(13)
P1 C11 1.846(13)
P2 C11 1.803(12)
P2 C30 1.815(13)
P2 C24 1.839(13)
C1 C4 1.518(17)
C1 C5 1.531(17)
C1 C2 1.601(16)
C2 C3 1.528(19)
C6 C10 1.518(19)
C6 C9 1.540(18)
C6 C7 1.560(15)
C7 C8 1.544(18)
C12 C13 1.379(18)
C12 C17 1.397(17)
C13 C14 1.405(18)
C14 C15 1.36(2)
C15 C16 1.36(2)
C16 C17 1.40(2)
C18 C23 1.362(19)
C18 C19 1.437(19)
C19 C20 1.38(2)
C20 C21 1.32(3)
C21 C22 1.40(2)
C22 C23 1.40(2)
C24 C29 1.381(18)
C24 C25 1.389(19)
C25 C26 1.374(18)
C26 C27 1.37(2)
C27 C28 1.40(2)
C28 C29 1.388(18)
C30 C35 1.399(16)
C30 C31 1.413(18)
C31 C32 1.380(19)
C32 C33 1.363(19)
C33 C34 1.34(2)
C34 C35 1.41(2)
Au3 P3 2.275(3)
Au3 S3 2.310(3)
Au3 Au4 3.1137(6)
Au4 P4 2.262(3)
Au4 S4 2.311(3)
Zn2 O7 2.107(9)
Zn2 N4 2.135(10)
Zn2 O5 2.139(9)
Zn2 N3 2.151(10)
Zn2 S3 2.514(3)
Zn2 S4 2.528(3)
S3 C36 1.846(12)
S4 C41 1.859(11)
N3 C37 1.475(14)
N4 C42 1.488(16)
O5 C38 1.271(13)
O6 C38 1.245(15)
O7 C43 1.267(14)
O8 C43 1.263(15)
P3 C46 1.801(13)
P3 C53 1.816(13)
P3 C47 1.822(12)
P4 C59 1.797(12)
P4 C65 1.810(14)
P4 C46 1.830(11)
C36 C37 1.53(2)
C36 C39 1.541(16)
C36 C40 1.56(2)
C37 C38 1.548(19)
C41 C45 1.508(19)
C41 C44 1.532(17)
C41 C42 1.559(17)
C42 C43 1.526(19)
C47 C48 1.381(17)
C47 C52 1.39(2)
C48 C49 1.398(18)
C49 C50 1.37(2)
C50 C51 1.38(2)
C51 C52 1.399(19)
C53 C58 1.399(18)
C53 C54 1.410(18)
C54 C55 1.364(18)
C55 C56 1.37(2)
C56 C57 1.37(2)
C57 C58 1.396(18)
C59 C64 1.377(17)
C59 C60 1.393(19)
C60 C61 1.38(2)
C61 C62 1.41(2)
C62 C63 1.37(2)
C63 C64 1.381(19)
C65 C70 1.362(19)
C65 C66 1.39(2)
C66 C67 1.40(2)
C67 C68 1.38(3)
C68 C69 1.35(3)
C69 C70 1.41(2)
C71 C72 1.39(4)
C72 O9 1.40(3)

loop_
_geom_hbond_atom_site_label_D
_geom_hbond_atom_site_label_H
_geom_hbond_atom_site_label_A
_geom_hbond_distance_DH
_geom_hbond_distance_HA
_geom_hbond_distance_DA
_geom_hbond_angle_DHA
N1 H1 O19 0.92 2.21 3.032(17) 148.7
N1 H1A O15 0.92 2.15 3.032(15) 160.2
N2 H2A O15 0.92 2.34 3.102(14) 140.3
N3 H3A O2 0.92 2.19 3.008(15) 148.3
N4 H4C O15 0.92 2.19 2.996(17) 145.2
N4 H4D O16 0.92 2.18 3.097(15) 172.1

loop_
_geom_torsion_atom_site_label_1
_geom_torsion_atom_site_label_2
_geom_torsion_atom_site_label_3
_geom_torsion_atom_site_label_4
_geom_torsion
P1 Au1 Au2 P2 17.03(12)
S1 Au1 Au2 P2 -165.24(11)
P1 Au1 Au2 S2 -159.43(12)
S1 Au1 Au2 S2 18.30(11)
Au2 Au1 S1 C1 122.5(4)
Au2 Au1 S1 Zn1 24.83(11)
N1 Zn1 S1 C1 15.8(5)
O3 Zn1 S1 C1 108.9(5)
O1 Zn1 S1 C1 -59.9(5)
S2 Zn1 S1 C1 -164.3(4)
N1 Zn1 S1 Au1 123.3(4)
O3 Zn1 S1 Au1 -143.6(2)
O1 Zn1 S1 Au1 47.6(2)
S2 Zn1 S1 Au1 -56.75(12)
Au1 Au2 S2 C6 -155.7(4)
Au1 Au2 S2 Zn1 -55.07(9)
N2 Zn1 S2 C6 15.6(5)
O3 Zn1 S2 C6 -61.0(5)
O1 Zn1 S2 C6 104.5(5)
S1 Zn1 S2 C6 -167.1(5)
N2 Zn1 S2 Au2 -96.6(3)
O3 Zn1 S2 Au2 -173.1(2)
O1 Zn1 S2 Au2 -7.6(3)
S1 Zn1 S2 Au2 80.75(12)
N2 Zn1 N1 C2 130.4(8)
O3 Zn1 N1 C2 -152.7(8)
O1 Zn1 N1 C2 42.7(8)
S1 Zn1 N1 C2 -46.9(7)
N1 Zn1 N2 C7 134.8(7)
O3 Zn1 N2 C7 42.7(7)
O1 Zn1 N2 C7 -149.8(7)
S2 Zn1 N2 C7 -45.4(7)
N1 Zn1 O1 C3 -30.3(8)
N2 Zn1 O1 C3 -132.5(9)
O3 Zn1 O1 C3 -89.4(12)
S2 Zn1 O1 C3 144.6(8)
S1 Zn1 O1 C3 53.3(8)
N1 Zn1 O3 C8 -128.9(8)
N2 Zn1 O3 C8 -27.7(8)
O1 Zn1 O3 C8 -72.3(13)
S2 Zn1 O3 C8 55.9(8)
S1 Zn1 O3 C8 146.7(7)
Au2 Au1 P1 C18 82.4(4)
Au2 Au1 P1 C12 -153.7(5)
Au2 Au1 P1 C11 -40.2(5)
Au1 Au2 P2 C11 6.6(5)
Au1 Au2 P2 C30 126.9(4)
Au1 Au2 P2 C24 -111.7(4)
Au1 S1 C1 C4 35.2(10)
Zn1 S1 C1 C4 136.2(9)
Au1 S1 C1 C5 155.2(7)
Zn1 S1 C1 C5 -103.9(8)
Au1 S1 C1 C2 -86.2(8)
Zn1 S1 C1 C2 14.8(8)
Zn1 N1 C2 C3 -50.8(10)
Zn1 N1 C2 C1 71.5(9)
C4 C1 C2 N1 -178.8(10)
C5 C1 C2 N1 60.9(12)
S1 C1 C2 N1 -56.3(11)
C4 C1 C2 C3 -59.7(12)
C5 C1 C2 C3 -180.0(10)
S1 C1 C2 C3 62.7(11)
Zn1 O1 C3 O2 -169.1(11)
Zn1 O1 C3 C2 8.9(13)
N1 C2 C3 O2 -153.1(11)
C1 C2 C3 O2 87.4(13)
N1 C2 C3 O1 28.7(14)
C1 C2 C3 O1 -90.8(12)
Au2 S2 C6 C10 -121.6(9)
Zn1 S2 C6 C10 133.0(9)
Au2 S2 C6 C9 0.9(10)
Zn1 S2 C6 C9 -104.5(9)
Au2 S2 C6 C7 119.6(8)
Zn1 S2 C6 C7 14.3(9)
Zn1 N2 C7 C8 -51.2(9)
Zn1 N2 C7 C6 71.0(10)
C10 C6 C7 N2 -175.1(11)
C9 C6 C7 N2 64.3(11)
S2 C6 C7 N2 -56.6(12)
C10 C6 C7 C8 -56.7(13)
C9 C6 C7 C8 -177.2(10)
S2 C6 C7 C8 61.9(11)
Zn1 O3 C8 O4 -177.9(10)
Zn1 O3 C8 C7 5.4(13)
N2 C7 C8 O3 32.4(14)
C6 C7 C8 O3 -88.3(12)
N2 C7 C8 O4 -144.5(11)
C6 C7 C8 O4 94.7(12)
C30 P2 C11 P1 -163.5(7)
C24 P2 C11 P1 86.6(8)
Au2 P2 C11 P1 -36.3(8)
C18 P1 C11 P2 -67.1(8)
C12 P1 C11 P2 177.7(7)
Au1 P1 C11 P2 59.1(8)
C18 P1 C12 C13 177.8(10)
C11 P1 C12 C13 -70.1(11)
Au1 P1 C12 C13 52.4(11)
C18 P1 C12 C17 -1.5(14)
C11 P1 C12 C17 110.6(12)
Au1 P1 C12 C17 -126.9(11)
C17 C12 C13 C14 -4(2)
P1 C12 C13 C14 176.6(11)
C12 C13 C14 C15 4(2)
C13 C14 C15 C16 -2(3)
C14 C15 C16 C17 1(3)
C13 C12 C17 C16 2(2)
P1 C12 C17 C16 -178.2(12)
C15 C16 C17 C12 -1(3)
C12 P1 C18 C23 -122.9(10)
C11 P1 C18 C23 128.4(10)
Au1 P1 C18 C23 0.7(10)
C12 P1 C18 C19 57.5(11)
C11 P1 C18 C19 -51.3(11)
Au1 P1 C18 C19 -178.9(8)
C23 C18 C19 C20 -2.7(18)
P1 C18 C19 C20 177.0(10)
C18 C19 C20 C21 5(2)
C19 C20 C21 C22 -5(2)
C20 C21 C22 C23 4(2)
C19 C18 C23 C22 1.7(18)
P1 C18 C23 C22 -178.0(10)
C21 C22 C23 C18 -2(2)
C11 P2 C24 C29 69.3(11)
C30 P2 C24 C29 -40.7(11)
Au2 P2 C24 C29 -168.8(8)
C11 P2 C24 C25 -111.4(10)
C30 P2 C24 C25 138.6(9)
Au2 P2 C24 C25 10.4(10)
C29 C24 C25 C26 0.7(18)
P2 C24 C25 C26 -178.6(10)
C24 C25 C26 C27 -2(2)
C25 C26 C27 C28 3(2)
C26 C27 C28 C29 -3(2)
C25 C24 C29 C28 0.0(18)
P2 C24 C29 C28 179.2(9)
C27 C28 C29 C24 1.0(19)
C11 P2 C30 C35 176.6(10)
C24 P2 C30 C35 -73.0(11)
Au2 P2 C30 C35 52.8(11)
C11 P2 C30 C31 -1.4(13)
C24 P2 C30 C31 109.0(11)
Au2 P2 C30 C31 -125.2(10)
C35 C30 C31 C32 0(2)
P2 C30 C31 C32 177.7(11)
C30 C31 C32 C33 0(2)
C31 C32 C33 C34 1(3)
C32 C33 C34 C35 -2(3)
C31 C30 C35 C34 0(2)
P2 C30 C35 C34 -178.2(11)
C33 C34 C35 C30 1(2)
P3 Au3 Au4 P4 30.88(12)
S3 Au3 Au4 P4 -153.43(12)
P3 Au3 Au4 S4 -142.66(12)
S3 Au3 Au4 S4 33.04(11)
Au4 Au3 S3 C36 115.8(5)
Au4 Au3 S3 Zn2 15.14(11)
O7 Zn2 S3 C36 107.7(5)
N4 Zn2 S3 C36 -165.6(18)
O5 Zn2 S3 C36 -60.4(5)
N3 Zn2 S3 C36 15.0(6)
S4 Zn2 S3 C36 -165.7(5)
O7 Zn2 S3 Au3 -140.0(3)
N4 Zn2 S3 Au3 -53.3(18)
O5 Zn2 S3 Au3 51.9(3)
N3 Zn2 S3 Au3 127.3(3)
S4 Zn2 S3 Au3 -53.41(12)
Au3 Au4 S4 C41 -164.8(5)
Au3 Au4 S4 Zn2 -66.84(8)
O7 Zn2 S4 C41 -59.3(5)
N4 Zn2 S4 C41 18.5(5)
O5 Zn2 S4 C41 111.2(5)
N3 Zn2 S4 C41 -157.7(18)
S3 Zn2 S4 C41 -161.6(4)
O7 Zn2 S4 Au4 -173.2(3)
N4 Zn2 S4 Au4 -95.3(3)
O5 Zn2 S4 Au4 -2.6(3)
N3 Zn2 S4 Au4 88.5(17)
S3 Zn2 S4 Au4 84.62(12)
O7 Zn2 N3 C37 -146.6(8)
N4 Zn2 N3 C37 135.2(8)
O5 Zn2 N3 C37 45.0(8)
S3 Zn2 N3 C37 -44.9(8)
S4 Zn2 N3 C37 -49(2)
O7 Zn2 N4 C42 40.9(7)
O5 Zn2 N4 C42 -152.8(8)
N3 Zn2 N4 C42 131.2(8)
S3 Zn2 N4 C42 -48(2)
S4 Zn2 N4 C42 -48.1(7)
O7 Zn2 O5 C38 -80.7(15)
N4 Zn2 O5 C38 -140.3(9)
N3 Zn2 O5 C38 -32.5(8)
S3 Zn2 O5 C38 50.4(8)
S4 Zn2 O5 C38 137.0(8)
N4 Zn2 O7 C43 -26.3(9)
O5 Zn2 O7 C43 -87.9(15)
N3 Zn2 O7 C43 -134.2(9)
S3 Zn2 O7 C43 142.5(8)
S4 Zn2 O7 C43 55.8(8)
Au4 Au3 P3 C46 -50.5(4)
Au4 Au3 P3 C53 66.3(5)
Au4 Au3 P3 C47 -167.9(5)
Au3 Au4 P4 C59 -125.7(5)
Au3 Au4 P4 C65 106.9(4)
Au3 Au4 P4 C46 -8.7(4)
Au3 S3 C36 C37 -91.7(9)
Zn2 S3 C36 C37 15.7(9)
Au3 S3 C36 C39 31.7(12)
Zn2 S3 C36 C39 139.1(10)
Au3 S3 C36 C40 149.6(7)
Zn2 S3 C36 C40 -103.0(8)
Zn2 N3 C37 C36 70.9(10)
Zn2 N3 C37 C38 -50.7(10)
C39 C36 C37 N3 178.5(10)
C40 C36 C37 N3 58.2(12)
S3 C36 C37 N3 -57.9(12)
C39 C36 C37 C38 -64.0(13)
C40 C36 C37 C38 175.7(9)
S3 C36 C37 C38 59.6(11)
Zn2 O5 C38 O6 -169.1(10)
Zn2 O5 C38 C37 11.7(13)
N3 C37 C38 O6 -151.4(11)
C36 C37 C38 O6 89.0(14)
N3 C37 C38 O5 27.9(15)
C36 C37 C38 O5 -91.8(12)
Au4 S4 C41 C45 -11.3(10)
Zn2 S4 C41 C45 -108.8(9)
Au4 S4 C41 C44 -131.7(8)
Zn2 S4 C41 C44 130.8(9)
Au4 S4 C41 C42 109.8(9)
Zn2 S4 C41 C42 12.3(9)
Zn2 N4 C42 C43 -49.7(9)
Zn2 N4 C42 C41 74.0(10)
C45 C41 C42 N4 66.1(12)
C44 C41 C42 N4 -173.1(10)
S4 C41 C42 N4 -56.4(12)
C45 C41 C42 C43 -174.1(9)
C44 C41 C42 C43 -53.4(12)
S4 C41 C42 C43 63.3(11)
Zn2 O7 C43 O8 -174.9(11)
Zn2 O7 C43 C42 3.6(14)
N4 C42 C43 O8 -148.2(11)
C41 C42 C43 O8 90.6(13)
N4 C42 C43 O7 33.3(15)
C41 C42 C43 O7 -88.0(13)
C53 P3 C46 P4 -59.1(8)
C47 P3 C46 P4 -174.1(7)
Au3 P3 C46 P4 61.7(7)
C59 P4 C46 P3 94.5(8)
C65 P4 C46 P3 -152.7(7)
Au4 P4 C46 P3 -26.0(8)
C46 P3 C47 C48 -78.9(13)
C53 P3 C47 C48 169.1(12)
Au3 P3 C47 C48 42.1(13)
C46 P3 C47 C52 96.2(14)
C53 P3 C47 C52 -15.8(15)
Au3 P3 C47 C52 -142.8(12)
C52 C47 C48 C49 2(2)
P3 C47 C48 C49 177.7(13)
C47 C48 C49 C50 -2(3)
C48 C49 C50 C51 -1(3)
C49 C50 C51 C52 4(3)
C48 C47 C52 C51 0(2)
P3 C47 C52 C51 -175.2(14)
C50 C51 C52 C47 -3(3)
C46 P3 C53 C58 123.3(11)
C47 P3 C53 C58 -125.5(11)
Au3 P3 C53 C58 3.4(12)
C46 P3 C53 C54 -51.7(13)
C47 P3 C53 C54 59.5(13)
Au3 P3 C53 C54 -171.5(10)
C58 C53 C54 C55 3(2)
P3 C53 C54 C55 177.7(11)
C53 C54 C55 C56 -2(2)
C54 C55 C56 C57 0(2)
C55 C56 C57 C58 1(2)
C56 C57 C58 C53 0(2)
C54 C53 C58 C57 -1(2)
P3 C53 C58 C57 -176.7(11)
C65 P4 C59 C64 117.5(12)
C46 P4 C59 C64 -135.4(12)
Au4 P4 C59 C64 -15.5(13)
C65 P4 C59 C60 -60.2(13)
C46 P4 C59 C60 46.9(13)
Au4 P4 C59 C60 166.9(10)
C64 C59 C60 C61 2(2)
P4 C59 C60 C61 179.9(12)
C59 C60 C61 C62 1(2)
C60 C61 C62 C63 -2(3)
C61 C62 C63 C64 0(3)
C60 C59 C64 C63 -5(2)
P4 C59 C64 C63 177.7(12)
C62 C63 C64 C59 4(3)
C59 P4 C65 C70 -179.0(9)
C46 P4 C65 C70 70.4(11)
Au4 P4 C65 C70 -50.3(11)
C59 P4 C65 C66 6.4(12)
C46 P4 C65 C66 -104.2(11)
Au4 P4 C65 C66 135.0(9)
C70 C65 C66 C67 -4(2)
P4 C65 C66 C67 170.8(12)
C65 C66 C67 C68 2(2)
C66 C67 C68 C69 2(3)
C67 C68 C69 C70 -4(3)
C66 C65 C70 C69 2.0(19)
P4 C65 C70 C69 -172.8(11)
C68 C69 C70 C65 2(2)
